data_4080791
loop_
_publ_author_name
'Fontaine, Philip P.'
'Figueroa, Ruth'
'McCann, Scott D.'
'Mort, Darrek'
'Klosin, Jerzy'

_publ_section_title
;
 Synthesis and Scale-up of Imino--Enamido Hafnium and Zirconium Olefin
 Polymerization Catalysts
;
_journal_issue 10
_journal_name_full Organometallics
_journal_page_first 2963
_journal_paper_doi 10.1021/om400189w
_journal_volume 32
_journal_year 2013
_chemical_formula_sum 'C22 H33 Hf I3 N2'
_chemical_formula_weight 884.69
_chemical_name_systematic
; 
 ? 
;
_space_group_IT_number 61
_symmetry_cell_setting orthorhombic
_symmetry_space_group_name_Hall '-P 2ac 2ab'
_symmetry_space_group_name_H-M 'P b c a'
_atom_sites_solution_hydrogens geom
_atom_sites_solution_primary direct
_atom_sites_solution_secondary difmap
_audit_creation_method SHELXL-97
_cell_angle_alpha 90.00
_cell_angle_beta 90.00
_cell_angle_gamma 90.00
_cell_formula_units_Z 8
_cell_length_a 14.8620(4)
_cell_length_b 16.5798(5)
_cell_length_c 21.8610(6)
_cell_measurement_reflns_used 9932
_cell_measurement_temperature 100(2)
_cell_measurement_theta_max 27.93
_cell_measurement_theta_min 2.31
_cell_volume 5386.7(3)
_computing_cell_refinement 'Bruker SAINT'
_computing_data_collection 'Bruker APEX2'
_computing_data_reduction 'Bruker SAINT'
_computing_molecular_graphics 'Bruker SHELXTL'
_computing_publication_material 'Bruker SHELXTL'
_computing_structure_refinement 'SHELXL-97 (Sheldrick, 2008)'
_computing_structure_solution 'SHELXS-97 (Sheldrick, 2008)'
_diffrn_ambient_temperature 100(2)
_diffrn_measured_fraction_theta_full 1.000
_diffrn_measured_fraction_theta_max 1.000
_diffrn_measurement_device_type 'Bruker APEX-II CCD'
_diffrn_measurement_method '\f and \w scans'
_diffrn_radiation_monochromator graphite
_diffrn_radiation_source 'fine-focus sealed tube'
_diffrn_radiation_type MoK\a
_diffrn_radiation_wavelength 0.71073
_diffrn_reflns_av_R_equivalents 0.0249
_diffrn_reflns_av_sigmaI/netI 0.0202
_diffrn_reflns_limit_h_max 12
_diffrn_reflns_limit_h_min -19
_diffrn_reflns_limit_k_max 21
_diffrn_reflns_limit_k_min -21
_diffrn_reflns_limit_l_max 12
_diffrn_reflns_limit_l_min -28
_diffrn_reflns_number 27980
_diffrn_reflns_theta_full 27.50
_diffrn_reflns_theta_max 27.50
_diffrn_reflns_theta_min 1.86
_exptl_absorpt_coefficient_mu 7.322
_exptl_absorpt_correction_T_max 0.5430
_exptl_absorpt_correction_T_min 0.1674
_exptl_absorpt_correction_type none
_exptl_crystal_colour orange
_exptl_crystal_density_diffrn 2.182
_exptl_crystal_density_meas 0
_exptl_crystal_density_method 'not measured'
_exptl_crystal_description block
_exptl_crystal_F_000 3280
_exptl_crystal_size_max 0.38
_exptl_crystal_size_mid 0.15
_exptl_crystal_size_min 0.10
_refine_diff_density_max 0.608
_refine_diff_density_min -0.599
_refine_diff_density_rms 0.106
_refine_ls_extinction_method none
_refine_ls_goodness_of_fit_ref 1.039
_refine_ls_hydrogen_treatment mixed
_refine_ls_matrix_type full
_refine_ls_number_parameters 258
_refine_ls_number_reflns 6188
_refine_ls_number_restraints 0
_refine_ls_restrained_S_all 1.039
_refine_ls_R_factor_all 0.0202
_refine_ls_R_factor_gt 0.0163
_refine_ls_shift/su_max 0.001
_refine_ls_shift/su_mean 0.000
_refine_ls_structure_factor_coef Fsqd
_refine_ls_weighting_details 'calc w=1/[\s^2^(Fo^2^)+(0.0113P)^2^+4.8155P] where P=(Fo^2^+2Fc^2^)/3'
_refine_ls_weighting_scheme calc
_refine_ls_wR_factor_gt 0.0326
_refine_ls_wR_factor_ref 0.0336
_reflns_number_gt 5590
_reflns_number_total 6188
_reflns_threshold_expression >2sigma(I)
_cod_data_source_file om400189w_si_002.cif
_cod_data_source_block 10
_cod_depositor_comments
;
The following automatic conversions were performed:

'_symmetry_cell_setting' value 'Orthorhombic' changed to
'orthorhombic' according to
/home/saulius/struct/CIF-dictionaries/cif_core.dic dictionary named
'cif_core.dic' version 2.3.1 from 2005-06-27.

Automatic conversion script
Id: cif_fix_values 1891 2012-01-12 08:04:46Z andrius 
;
_cod_original_sg_symbol_H-M Pbca
_cod_database_code 4080791

loop_
_symmetry_equiv_pos_as_xyz
'x, y, z'
'x+1/2, -y+1/2, -z'
'-x, y+1/2, -z+1/2'
'-x+1/2, -y, z+1/2'
'-x, -y, -z'
'-x-1/2, y-1/2, z'
'x, -y-1/2, z-1/2'
'x-1/2, y, -z-1/2'

loop_
_atom_site_label
_atom_site_type_symbol
_atom_site_fract_x
_atom_site_fract_y
_atom_site_fract_z
_atom_site_U_iso_or_equiv
_atom_site_adp_type
_atom_site_occupancy
_atom_site_symmetry_multiplicity
_atom_site_calc_flag
_atom_site_refinement_flags
Hf1 Hf -0.042632(6) 0.236213(6) 0.292812(4) 0.01095(3) Uani 1 1 d .
I1 I 0.070553(11) 0.347327(10) 0.241106(8) 0.01919(4) Uani 1 1 d .
I2 I -0.122687(12) 0.334729(11) 0.378939(8) 0.02157(4) Uani 1 1 d .
I3 I -0.195972(12) 0.210090(12) 0.226541(9) 0.02431(5) Uani 1 1 d .
N1 N 0.02816(13) 0.14189(13) 0.23711(9) 0.0124(4) Uani 1 1 d .
N2 N 0.00652(13) 0.15253(12) 0.35296(9) 0.0117(4) Uani 1 1 d .
C1 C 0.07111(16) 0.08565(15) 0.26651(11) 0.0128(5) Uani 1 1 d .
C2 C 0.12607(17) 0.01959(16) 0.23844(12) 0.0170(5) Uani 1 1 d .
H2A H 0.1562 0.0405 0.2013 0.020 Uiso 1 1 calc R
H2B H 0.0856 -0.0248 0.2258 0.020 Uiso 1 1 calc R
C3 C 0.19690(17) -0.01347(17) 0.28203(12) 0.0198(6) Uani 1 1 d .
H3A H 0.2256 -0.0615 0.2635 0.024 Uiso 1 1 calc R
H3B H 0.2441 0.0278 0.2886 0.024 Uiso 1 1 calc R
C4 C 0.15542(17) -0.03647(16) 0.34319(12) 0.0181(5) Uani 1 1 d .
H4A H 0.1191 -0.0861 0.3381 0.022 Uiso 1 1 calc R
H4B H 0.2040 -0.0482 0.3729 0.022 Uiso 1 1 calc R
C5 C 0.09672(16) 0.02958(15) 0.36809(11) 0.0145(5) Uani 1 1 d .
H5 H 0.0851 0.0306 0.4108 0.017 Uiso 1 1 calc R
C6 C 0.05992(15) 0.08724(15) 0.33291(11) 0.0117(5) Uani 1 1 d .
C7 C 0.02967(17) 0.14456(16) 0.16921(11) 0.0154(5) Uani 1 1 d .
H7A H 0.0928 0.1405 0.1551 0.018 Uiso 1 1 calc R
H7B H 0.0058 0.1973 0.1555 0.018 Uiso 1 1 calc R
C8 C -0.02501(19) 0.07751(16) 0.13958(12) 0.0201(6) Uani 1 1 d .
H8A H -0.0836 0.0725 0.1608 0.024 Uiso 1 1 calc R
H8B H 0.0075 0.0257 0.1440 0.024 Uiso 1 1 calc R
C9 C -0.04119(19) 0.09432(17) 0.07203(12) 0.0211(6) Uani 1 1 d .
H9A H 0.0174 0.0985 0.0507 0.025 Uiso 1 1 calc R
H9B H -0.0727 0.1466 0.0676 0.025 Uiso 1 1 calc R
C10 C -0.0974(2) 0.02797(18) 0.04224(13) 0.0283(7) Uani 1 1 d .
H10A H -0.0657 -0.0237 0.0457 0.042 Uiso 1 1 calc R
H10B H -0.1068 0.0408 -0.0010 0.042 Uiso 1 1 calc R
H10C H -0.1558 0.0242 0.0629 0.042 Uiso 1 1 calc R
C11 C -0.00493(16) 0.15666(14) 0.41899(11) 0.0120(5) Uani 1 1 d .
C12 C -0.08136(16) 0.12197(15) 0.44594(11) 0.0130(5) Uani 1 1 d .
C13 C -0.09318(17) 0.13197(16) 0.50861(11) 0.0171(5) Uani 1 1 d .
H13 H -0.1450 0.1098 0.5277 0.021 Uiso 1 1 calc R
C14 C -0.03133(18) 0.17335(17) 0.54351(11) 0.0201(6) Uani 1 1 d .
H14 H -0.0417 0.1808 0.5860 0.024 Uiso 1 1 calc R
C15 C 0.04578(17) 0.20409(16) 0.51686(12) 0.0186(5) Uani 1 1 d .
H15 H 0.0888 0.2313 0.5415 0.022 Uiso 1 1 calc R
C16 C 0.06124(17) 0.19563(15) 0.45407(11) 0.0152(5) Uani 1 1 d .
C17 C -0.14881(17) 0.07223(17) 0.40938(12) 0.0188(6) Uani 1 1 d .
H17 H -0.1331 0.0773 0.3651 0.023 Uiso 1 1 calc R
C18 C -0.24500(19) 0.1017(2) 0.41770(15) 0.0344(8) Uani 1 1 d .
H18A H -0.2611 0.0996 0.4612 0.052 Uiso 1 1 calc R
H18B H -0.2859 0.0671 0.3943 0.052 Uiso 1 1 calc R
H18C H -0.2500 0.1573 0.4030 0.052 Uiso 1 1 calc R
C19 C -0.1423(2) -0.01663(19) 0.4268(2) 0.0456(10) Uani 1 1 d .
H19A H -0.1601 -0.0234 0.4697 0.068 Uiso 1 1 calc R
H19B H -0.0803 -0.0352 0.4214 0.068 Uiso 1 1 calc R
H19C H -0.1825 -0.0483 0.4006 0.068 Uiso 1 1 calc R
C20 C 0.14722(17) 0.22820(16) 0.42571(12) 0.0190(6) Uani 1 1 d .
H20 H 0.1495 0.2094 0.3823 0.023 Uiso 1 1 calc R
C21 C 0.1477(2) 0.32046(17) 0.42520(14) 0.0265(6) Uani 1 1 d .
H21A H 0.0953 0.3402 0.4025 0.040 Uiso 1 1 calc R
H21B H 0.2029 0.3397 0.4054 0.040 Uiso 1 1 calc R
H21C H 0.1454 0.3406 0.4673 0.040 Uiso 1 1 calc R
C22 C 0.23092(18) 0.19604(19) 0.45827(15) 0.0308(7) Uani 1 1 d .
H22A H 0.2317 0.2156 0.5006 0.046 Uiso 1 1 calc R
H22B H 0.2849 0.2149 0.4369 0.046 Uiso 1 1 calc R
H22C H 0.2297 0.1369 0.4582 0.046 Uiso 1 1 calc R

loop_
_atom_site_aniso_label
_atom_site_aniso_U_11
_atom_site_aniso_U_22
_atom_site_aniso_U_33
_atom_site_aniso_U_23
_atom_site_aniso_U_13
_atom_site_aniso_U_12
Hf1 0.01208(5) 0.00919(5) 0.01159(5) 0.00061(4) 0.00044(4) 0.00188(4)
I1 0.01708(8) 0.01459(9) 0.02590(9) 0.00269(7) 0.00281(7) -0.00234(7)
I2 0.03054(10) 0.01688(9) 0.01730(8) 0.00010(7) 0.00641(7) 0.00940(7)
I3 0.01604(8) 0.02619(10) 0.03071(10) -0.00474(8) -0.00749(7) 0.00175(7)
N1 0.0154(10) 0.0122(11) 0.0096(9) 0.0006(8) 0.0019(8) 0.0000(8)
N2 0.0136(10) 0.0108(10) 0.0106(9) -0.0008(8) 0.0017(8) 0.0013(8)
C1 0.0122(11) 0.0100(12) 0.0161(12) -0.0008(10) 0.0024(10) -0.0023(9)
C2 0.0220(13) 0.0122(13) 0.0168(12) 0.0011(10) 0.0064(10) 0.0039(10)
C3 0.0172(12) 0.0139(14) 0.0281(14) -0.0007(11) 0.0060(11) 0.0055(10)
C4 0.0208(13) 0.0130(13) 0.0206(13) 0.0022(11) -0.0016(11) 0.0052(11)
C5 0.0149(12) 0.0137(13) 0.0149(12) 0.0010(10) 0.0010(10) 0.0018(10)
C6 0.0102(11) 0.0117(12) 0.0133(11) -0.0014(10) 0.0005(9) -0.0003(9)
C7 0.0208(12) 0.0141(13) 0.0113(11) 0.0009(10) 0.0041(10) 0.0032(10)
C8 0.0305(15) 0.0156(14) 0.0143(12) 0.0007(10) 0.0011(11) 0.0018(11)
C9 0.0300(15) 0.0170(14) 0.0164(13) 0.0012(11) -0.0013(11) 0.0002(12)
C10 0.0406(17) 0.0227(16) 0.0216(14) -0.0014(12) -0.0069(13) -0.0032(14)
C11 0.0179(12) 0.0073(12) 0.0109(11) 0.0012(9) 0.0014(9) 0.0035(10)
C12 0.0154(12) 0.0102(12) 0.0133(11) 0.0015(10) 0.0000(10) 0.0030(10)
C13 0.0181(12) 0.0175(14) 0.0157(12) 0.0030(10) 0.0046(10) 0.0026(10)
C14 0.0279(14) 0.0217(15) 0.0108(11) 0.0003(10) -0.0003(11) 0.0052(12)
C15 0.0211(13) 0.0170(14) 0.0176(12) -0.0038(11) -0.0055(11) 0.0019(11)
C16 0.0186(12) 0.0114(13) 0.0157(12) -0.0001(10) -0.0022(10) 0.0023(10)
C17 0.0168(12) 0.0233(15) 0.0164(13) -0.0020(11) 0.0043(10) -0.0038(11)
C18 0.0209(14) 0.040(2) 0.0426(19) -0.0117(16) -0.0121(14) 0.0084(13)
C19 0.0324(17) 0.0181(17) 0.086(3) 0.0006(18) -0.0170(19) -0.0052(14)
C20 0.0180(13) 0.0207(15) 0.0183(13) -0.0017(11) -0.0010(10) -0.0039(11)
C21 0.0280(15) 0.0216(16) 0.0300(16) 0.0020(13) -0.0079(13) -0.0079(12)
C22 0.0200(14) 0.0293(18) 0.0433(18) 0.0051(15) 0.0000(13) 0.0009(13)

loop_
_atom_type_symbol
_atom_type_description
_atom_type_scat_dispersion_real
_atom_type_scat_dispersion_imag
_atom_type_scat_source
C C 0.0033 0.0016 'International Tables Vol C Tables 4.2.6.8 and 6.1.1.4'
H H 0.0000 0.0000 'International Tables Vol C Tables 4.2.6.8 and 6.1.1.4'
N N 0.0061 0.0033 'International Tables Vol C Tables 4.2.6.8 and 6.1.1.4'
I I -0.4742 1.8119 'International Tables Vol C Tables 4.2.6.8 and 6.1.1.4'
Hf Hf -0.5830 6.1852 'International Tables Vol C Tables 4.2.6.8 and 6.1.1.4'

loop_
_geom_angle_atom_site_label_1
_geom_angle_atom_site_label_2
_geom_angle_atom_site_label_3
_geom_angle
N2 Hf1 N1 73.08(7)
N2 Hf1 I3 122.04(6)
N1 Hf1 I3 89.59(5)
N2 Hf1 I1 120.13(5)
N1 Hf1 I1 87.52(5)
I3 Hf1 I1 113.558(7)
N2 Hf1 I2 96.70(5)
N1 Hf1 I2 169.75(5)
I3 Hf1 I2 95.498(6)
I1 Hf1 I2 98.518(7)
C1 N1 C7 120.5(2)
C1 N1 Hf1 117.50(16)
C7 N1 Hf1 121.92(15)
C6 N2 C11 114.20(19)
C6 N2 Hf1 121.39(15)
C11 N2 Hf1 124.32(15)
N1 C1 C6 115.0(2)
N1 C1 C2 126.1(2)
C6 C1 C2 118.8(2)
C1 C2 C3 112.6(2)
C1 C2 H2A 109.1
C3 C2 H2A 109.1
C1 C2 H2B 109.1
C3 C2 H2B 109.1
H2A C2 H2B 107.8
C4 C3 C2 111.1(2)
C4 C3 H3A 109.4
C2 C3 H3A 109.4
C4 C3 H3B 109.4
C2 C3 H3B 109.4
H3A C3 H3B 108.0
C5 C4 C3 111.8(2)
C5 C4 H4A 109.3
C3 C4 H4A 109.3
C5 C4 H4B 109.3
C3 C4 H4B 109.3
H4A C4 H4B 107.9
C6 C5 C4 123.2(2)
C6 C5 H5 118.4
C4 C5 H5 118.4
C5 C6 N2 126.6(2)
C5 C6 C1 120.6(2)
N2 C6 C1 112.7(2)
N1 C7 C8 113.3(2)
N1 C7 H7A 108.9
C8 C7 H7A 108.9
N1 C7 H7B 108.9
C8 C7 H7B 108.9
H7A C7 H7B 107.7
C7 C8 C9 111.3(2)
C7 C8 H8A 109.4
C9 C8 H8A 109.4
C7 C8 H8B 109.4
C9 C8 H8B 109.4
H8A C8 H8B 108.0
C8 C9 C10 111.6(2)
C8 C9 H9A 109.3
C10 C9 H9A 109.3
C8 C9 H9B 109.3
C10 C9 H9B 109.3
H9A C9 H9B 108.0
C9 C10 H10A 109.5
C9 C10 H10B 109.5
H10A C10 H10B 109.5
C9 C10 H10C 109.5
H10A C10 H10C 109.5
H10B C10 H10C 109.5
C12 C11 C16 121.8(2)
C12 C11 N2 119.5(2)
C16 C11 N2 118.8(2)
C13 C12 C11 117.8(2)
C13 C12 C17 119.8(2)
C11 C12 C17 122.3(2)
C14 C13 C12 121.4(2)
C14 C13 H13 119.3
C12 C13 H13 119.3
C13 C14 C15 120.2(2)
C13 C14 H14 119.9
C15 C14 H14 119.9
C14 C15 C16 120.8(2)
C14 C15 H15 119.6
C16 C15 H15 119.6
C15 C16 C11 117.8(2)
C15 C16 C20 120.2(2)
C11 C16 C20 122.0(2)
C18 C17 C12 112.4(2)
C18 C17 C19 109.8(2)
C12 C17 C19 110.5(2)
C18 C17 H17 108.0
C12 C17 H17 108.0
C19 C17 H17 108.0
C17 C18 H18A 109.5
C17 C18 H18B 109.5
H18A C18 H18B 109.5
C17 C18 H18C 109.5
H18A C18 H18C 109.5
H18B C18 H18C 109.5
C17 C19 H19A 109.5
C17 C19 H19B 109.5
H19A C19 H19B 109.5
C17 C19 H19C 109.5
H19A C19 H19C 109.5
H19B C19 H19C 109.5
C16 C20 C22 111.7(2)
C16 C20 C21 111.3(2)
C22 C20 C21 110.4(2)
C16 C20 H20 107.8
C22 C20 H20 107.8
C21 C20 H20 107.8
C20 C21 H21A 109.5
C20 C21 H21B 109.5
H21A C21 H21B 109.5
C20 C21 H21C 109.5
H21A C21 H21C 109.5
H21B C21 H21C 109.5
C20 C22 H22A 109.5
C20 C22 H22B 109.5
H22A C22 H22B 109.5
C20 C22 H22C 109.5
H22A C22 H22C 109.5
H22B C22 H22C 109.5

loop_
_geom_bond_atom_site_label_1
_geom_bond_atom_site_label_2
_geom_bond_distance
Hf1 N2 2.046(2)
Hf1 N1 2.244(2)
Hf1 I3 2.7350(2)
Hf1 I1 2.7388(2)
Hf1 I2 2.7620(2)
N1 C1 1.300(3)
N1 C7 1.485(3)
N2 C6 1.412(3)
N2 C11 1.455(3)
C1 C6 1.461(3)
C1 C2 1.498(3)
C2 C3 1.522(4)
C2 H2A 0.9900
C2 H2B 0.9900
C3 C4 1.521(4)
C3 H3A 0.9900
C3 H3B 0.9900
C4 C5 1.502(3)
C4 H4A 0.9900
C4 H4B 0.9900
C5 C6 1.343(3)
C5 H5 0.9500
C7 C8 1.522(4)
C7 H7A 0.9900
C7 H7B 0.9900
C8 C9 1.522(4)
C8 H8A 0.9900
C8 H8B 0.9900
C9 C10 1.527(4)
C9 H9A 0.9900
C9 H9B 0.9900
C10 H10A 0.9800
C10 H10B 0.9800
C10 H10C 0.9800
C11 C12 1.403(3)
C11 C16 1.404(3)
C12 C13 1.391(3)
C12 C17 1.524(3)
C13 C14 1.378(4)
C13 H13 0.9500
C14 C15 1.383(4)
C14 H14 0.9500
C15 C16 1.399(3)
C15 H15 0.9500
C16 C20 1.520(3)
C17 C18 1.522(4)
C17 C19 1.525(4)
C17 H17 1.0000
C18 H18A 0.9800
C18 H18B 0.9800
C18 H18C 0.9800
C19 H19A 0.9800
C19 H19B 0.9800
C19 H19C 0.9800
C20 C22 1.529(4)
C20 C21 1.530(4)
C20 H20 1.0000
C21 H21A 0.9800
C21 H21B 0.9800
C21 H21C 0.9800
C22 H22A 0.9800
C22 H22B 0.9800
C22 H22C 0.9800

loop_
_geom_torsion_atom_site_label_1
_geom_torsion_atom_site_label_2
_geom_torsion_atom_site_label_3
_geom_torsion_atom_site_label_4
_geom_torsion
N2 Hf1 N1 C1 -5.39(17)
I3 Hf1 N1 C1 -129.21(17)
I1 Hf1 N1 C1 117.18(17)
I2 Hf1 N1 C1 -9.3(4)
N2 Hf1 N1 C7 177.04(19)
I3 Hf1 N1 C7 53.21(17)
I1 Hf1 N1 C7 -60.39(17)
I2 Hf1 N1 C7 173.1(2)
N1 Hf1 N2 C6 4.04(16)
I3 Hf1 N2 C6 82.54(17)
I1 Hf1 N2 C6 -72.74(18)
I2 Hf1 N2 C6 -176.66(16)
N1 Hf1 N2 C11 -179.7(2)
I3 Hf1 N2 C11 -101.23(18)
I1 Hf1 N2 C11 103.49(17)
I2 Hf1 N2 C11 -0.44(18)
C7 N1 C1 C6 -176.7(2)
Hf1 N1 C1 C6 5.7(3)
C7 N1 C1 C2 0.7(4)
Hf1 N1 C1 C2 -176.94(18)
N1 C1 C2 C3 156.0(2)
C6 C1 C2 C3 -26.8(3)
C1 C2 C3 C4 51.5(3)
C2 C3 C4 C5 -48.7(3)
C3 C4 C5 C6 22.0(4)
C4 C5 C6 N2 -177.9(2)
C4 C5 C6 C1 3.8(4)
C11 N2 C6 C5 2.4(3)
Hf1 N2 C6 C5 179.0(2)
C11 N2 C6 C1 -179.1(2)
Hf1 N2 C6 C1 -2.6(3)
N1 C1 C6 C5 176.2(2)
C2 C1 C6 C5 -1.3(3)
N1 C1 C6 N2 -2.4(3)
C2 C1 C6 N2 -179.9(2)
C1 N1 C7 C8 71.4(3)
Hf1 N1 C7 C8 -111.1(2)
N1 C7 C8 C9 165.7(2)
C7 C8 C9 C10 -179.0(2)
C6 N2 C11 C12 -95.0(3)
Hf1 N2 C11 C12 88.5(2)
C6 N2 C11 C16 85.1(3)
Hf1 N2 C11 C16 -91.4(2)
C16 C11 C12 C13 4.3(4)
N2 C11 C12 C13 -175.6(2)
C16 C11 C12 C17 -173.7(2)
N2 C11 C12 C17 6.4(3)
C11 C12 C13 C14 -1.1(4)
C17 C12 C13 C14 176.9(2)
C12 C13 C14 C15 -1.9(4)
C13 C14 C15 C16 1.7(4)
C14 C15 C16 C11 1.4(4)
C14 C15 C16 C20 -178.7(2)
C12 C11 C16 C15 -4.5(4)
N2 C11 C16 C15 175.4(2)
C12 C11 C16 C20 175.7(2)
N2 C11 C16 C20 -4.4(3)
C13 C12 C17 C18 54.6(3)
C11 C12 C17 C18 -127.5(3)
C13 C12 C17 C19 -68.5(3)
C11 C12 C17 C19 109.4(3)
C15 C16 C20 C22 53.8(3)
C11 C16 C20 C22 -126.4(3)
C15 C16 C20 C21 -70.1(3)
C11 C16 C20 C21 109.8(3)
